data_2235698
loop_
_publ_author_name
'Asiri, Abdullah M.'
'Faidallah, Hassan M.'
'Alamry, Khalid A.'
'Ng, Seik Weng'
'Tiekink, Edward R. T.'

_publ_section_title
;
 4-(3-Phenyl-3,3a,4,5-tetrahydro-2<i>H</i>-benzo[<i>g</i>]indazol-2-yl)benzenesulfonamide
 ethanol monosolvate
;
_journal_coeditor_code XU5573
_journal_issue 7
_journal_name_full 'Acta Crystallographica Section E'
_journal_page_first o2258
_journal_page_last o2259
_journal_paper_doi 10.1107/S1600536812028474
_journal_volume 68
_journal_year 2012
_chemical_formula_iupac 'C23 H21 N3 O2 S, C2 H6 O'
_chemical_formula_moiety 'C23 H21 N3 O2 S, C2 H6 O'
_chemical_formula_sum 'C25 H27 N3 O3 S'
_chemical_formula_weight 449.56
_chemical_name_systematic
;
4-(3-Phenyl-3,3a,4,5-tetrahydro-2<i>H</i>-benzo[<i>g</i>]indazol-
2-yl)benzenesulfonamide ethanol monosolvate
;
_space_group_IT_number 14
_symmetry_cell_setting monoclinic
_symmetry_space_group_name_Hall '-P 2yn'
_symmetry_space_group_name_H-M 'P 1 21/n 1'
_atom_sites_solution_hydrogens geom
_atom_sites_solution_primary direct
_atom_sites_solution_secondary difmap
_audit_creation_method SHELXL-97
_cell_angle_alpha 90.00
_cell_angle_beta 111.718(7)
_cell_angle_gamma 90.00
_cell_formula_units_Z 4
_cell_length_a 15.7556(9)
_cell_length_b 9.1789(4)
_cell_length_c 16.7515(10)
_cell_measurement_reflns_used 4495
_cell_measurement_temperature 100(2)
_cell_measurement_theta_max 27.5009
_cell_measurement_theta_min 2.4632
_cell_volume 2250.6(2)
_computing_cell_refinement 'CrysAlis PRO (Agilent, 2012)'
_computing_data_collection 'CrysAlis PRO (Agilent, 2012)'
_computing_data_reduction 'CrysAlis PRO (Agilent, 2012)'
_computing_molecular_graphics 'ORTEP-3 for Windows (Farrugia, 1997) and DIAMOND (Brandenburg, 2006)'
_computing_publication_material 'publCIF (Westrip, 2010)'
_computing_structure_refinement 'SHELXL97 (Sheldrick, 2008)'
_computing_structure_solution 'SHELXS97 (Sheldrick, 2008)'
_diffrn_ambient_temperature 100(2)
_diffrn_detector_area_resol_mean 10.4041
_diffrn_measured_fraction_theta_full 0.999
_diffrn_measured_fraction_theta_max 0.999
_diffrn_measurement_device_type 'Agilent SuperNova Dual diffractometer with an Atlas detector'
_diffrn_measurement_method '\w scan'
_diffrn_radiation_monochromator Mirror
_diffrn_radiation_source 'SuperNova (Mo) X-ray Source'
_diffrn_radiation_type MoK\a
_diffrn_radiation_wavelength 0.71073
_diffrn_reflns_av_R_equivalents 0.0360
_diffrn_reflns_av_sigmaI/netI 0.0475
_diffrn_reflns_limit_h_max 16
_diffrn_reflns_limit_h_min -20
_diffrn_reflns_limit_k_max 11
_diffrn_reflns_limit_k_min -11
_diffrn_reflns_limit_l_max 21
_diffrn_reflns_limit_l_min -17
_diffrn_reflns_number 15054
_diffrn_reflns_theta_full 27.56
_diffrn_reflns_theta_max 27.56
_diffrn_reflns_theta_min 2.58
_diffrn_standards_decay_% 0
_diffrn_standards_interval_count 0
_diffrn_standards_interval_time 0
_diffrn_standards_number 0
_exptl_absorpt_coefficient_mu 0.176
_exptl_absorpt_correction_T_max 1.0000
_exptl_absorpt_correction_T_min 0.76090
_exptl_absorpt_correction_type multi-scan
_exptl_absorpt_process_details '(CrysAlis PRO; Agilent, 2012)'
_exptl_crystal_colour light-brown
_exptl_crystal_density_diffrn 1.327
_exptl_crystal_density_method 'not measured'
_exptl_crystal_description prsim
_exptl_crystal_F_000 952
_exptl_crystal_size_max 0.30
_exptl_crystal_size_mid 0.25
_exptl_crystal_size_min 0.20
_refine_diff_density_max 0.814
_refine_diff_density_min -0.448
_refine_ls_extinction_method none
_refine_ls_goodness_of_fit_ref 1.038
_refine_ls_hydrogen_treatment mixed
_refine_ls_matrix_type full
_refine_ls_number_parameters 301
_refine_ls_number_reflns 5196
_refine_ls_number_restraints 3
_refine_ls_restrained_S_all 1.038
_refine_ls_R_factor_all 0.0745
_refine_ls_R_factor_gt 0.0544
_refine_ls_shift/su_max 0.001
_refine_ls_shift/su_mean 0.000
_refine_ls_structure_factor_coef Fsqd
_refine_ls_weighting_details 'calc w=1/[\s^2^(Fo^2^)+(0.0701P)^2^+1.7118P] where P=(Fo^2^+2Fc^2^)/3'
_refine_ls_weighting_scheme calc
_refine_ls_wR_factor_gt 0.1410
_refine_ls_wR_factor_ref 0.1564
_reflns_number_gt 3971
_reflns_number_total 5196
_reflns_threshold_expression I>2\s(I)
_cod_data_source_file xu5573.cif
_cod_data_source_block I
_cod_original_sg_symbol_H-M 'P 21/n'
_cod_database_code 2235698
_cod_database_fobs_code 2235698

loop_
_symmetry_equiv_pos_as_xyz
'x, y, z'
'-x+1/2, y+1/2, -z+1/2'
'-x, -y, -z'
'x-1/2, -y-1/2, z-1/2'

loop_
_atom_site_type_symbol
_atom_site_label
_atom_site_fract_x
_atom_site_fract_y
_atom_site_fract_z
_atom_site_U_iso_or_equiv
_atom_site_adp_type
_atom_site_calc_flag
_atom_site_refinement_flags
_atom_site_occupancy
_atom_site_symmetry_multiplicity
S S1 0.56232(4) 0.84182(6) 0.60754(4) 0.02401(16) Uani d . 1 1
O O1 0.62832(11) 0.73972(19) 0.66013(11) 0.0328(4) Uani d . 1 1
O O2 0.52421(11) 0.82084(18) 0.51577(10) 0.0295(4) Uani d . 1 1
O O3 0.78024(13) 0.5436(2) 0.69624(13) 0.0455(5) Uani d D 1 1
N N1 0.17020(12) 0.91470(19) 0.67783(11) 0.0199(4) Uani d . 1 1
N N2 0.25282(13) 0.8494(2) 0.72722(12) 0.0251(4) Uani d . 1 1
N N3 0.61120(13) 0.9993(2) 0.62362(14) 0.0275(4) Uani d D 1 1
C C1 0.11176(15) 0.8807(3) 0.71164(14) 0.0243(5) Uani d . 1 1
C C2 0.01730(15) 0.9315(2) 0.68075(14) 0.0220(5) Uani d . 1 1
C C3 -0.02015(15) 1.0140(2) 0.60582(14) 0.0235(5) Uani d . 1 1
H H3 0.0168 1.0402 0.5743 0.028 Uiso calc R 1 1
C C4 -0.10982(16) 1.0577(3) 0.57728(16) 0.0283(5) Uani d . 1 1
H H4 -0.1348 1.1142 0.5264 0.034 Uiso calc R 1 1
C C5 -0.16410(16) 1.0184(3) 0.62350(17) 0.0315(5) Uani d . 1 1
H H5 -0.2264 1.0472 0.6037 0.038 Uiso calc R 1 1
C C6 -0.12745(17) 0.9380(3) 0.69772(17) 0.0310(5) Uani d . 1 1
H H6 -0.1652 0.9116 0.7284 0.037 Uiso calc R 1 1
C C7 -0.03598(16) 0.8944(3) 0.72900(16) 0.0272(5) Uani d . 1 1
C C8 0.00372(18) 0.8092(3) 0.81182(17) 0.0358(6) Uani d . 1 1
H H8A -0.0152 0.7060 0.8002 0.043 Uiso calc R 1 1
H H8B -0.0223 0.8472 0.8532 0.043 Uiso calc R 1 1
C C9 0.10743(18) 0.8158(3) 0.85304(17) 0.0360(6) Uani d . 1 1
H H9A 0.1270 0.9154 0.8749 0.043 Uiso calc R 1 1
H H9B 0.1295 0.7473 0.9021 0.043 Uiso calc R 1 1
C C10 0.14749(17) 0.7754(3) 0.78660(16) 0.0302(5) Uani d . 1 1
H H10 0.1262 0.6752 0.7650 0.036 Uiso calc R 1 1
C C11 0.25155(16) 0.7839(3) 0.80769(15) 0.0262(5) Uani d . 1 1
H H11 0.2768 0.6828 0.8135 0.031 Uiso calc R 1 1
C C12 0.30768(16) 0.8718(2) 0.88630(15) 0.0263(5) Uani d . 1 1
C C13 0.3217(2) 1.0205(3) 0.88187(17) 0.0360(6) Uani d . 1 1
H H13 0.2957 1.0694 0.8283 0.043 Uiso calc R 1 1
C C14 0.3723(2) 1.0976(3) 0.95360(19) 0.0465(7) Uani d . 1 1
H H14 0.3820 1.1990 0.9492 0.056 Uiso calc R 1 1
C C15 0.4096(2) 1.0290(3) 1.0325(2) 0.0509(8) Uani d . 1 1
H H15 0.4447 1.0828 1.0822 0.061 Uiso calc R 1 1
C C16 0.3952(2) 0.8806(3) 1.03832(19) 0.0480(7) Uani d . 1 1
H H16 0.4194 0.8330 1.0924 0.058 Uiso calc R 1 1
C C17 0.34566(19) 0.8023(3) 0.96556(17) 0.0363(6) Uani d . 1 1
H H17 0.3375 0.7004 0.9696 0.044 Uiso calc R 1 1
C C18 0.32543(14) 0.8521(2) 0.70087(14) 0.0192(4) Uani d . 1 1
C C19 0.31803(14) 0.9196(2) 0.62303(14) 0.0208(4) Uani d . 1 1
H H19 0.2631 0.9679 0.5895 0.025 Uiso calc R 1 1
C C20 0.39002(15) 0.9158(2) 0.59542(14) 0.0223(5) Uani d . 1 1
H H20 0.3844 0.9610 0.5427 0.027 Uiso calc R 1 1
C C21 0.47139(14) 0.8456(2) 0.64448(14) 0.0210(4) Uani d . 1 1
C C22 0.48012(15) 0.7814(2) 0.72190(15) 0.0236(5) Uani d . 1 1
H H22 0.5356 0.7347 0.7556 0.028 Uiso calc R 1 1
C C23 0.40790(15) 0.7853(2) 0.75024(14) 0.0236(5) Uani d . 1 1
H H23 0.4145 0.7420 0.8037 0.028 Uiso calc R 1 1
C C24 0.7520(3) 0.4101(4) 0.6419(2) 0.0558(8) Uani d . 1 1
H H24A 0.8069 0.3642 0.6373 0.067 Uiso calc R 1 1
H H24B 0.7250 0.3397 0.6706 0.067 Uiso calc R 1 1
C C25 0.6861(3) 0.4394(4) 0.5558(3) 0.0666(10) Uani d . 1 1
H H25A 0.6701 0.3481 0.5234 0.100 Uiso calc R 1 1
H H25B 0.7128 0.5071 0.5264 0.100 Uiso calc R 1 1
H H25C 0.6309 0.4829 0.5597 0.100 Uiso calc R 1 1
H H1n 0.6416(19) 1.014(4) 0.6783(8) 0.054(10) Uiso d D 1 1
H H2n 0.5739(14) 1.066(2) 0.5919(14) 0.028(7) Uiso d D 1 1
H H3o 0.7383(16) 0.605(3) 0.687(2) 0.054(10) Uiso d D 1 1

loop_
_atom_site_aniso_label
_atom_site_aniso_U_11
_atom_site_aniso_U_22
_atom_site_aniso_U_33
_atom_site_aniso_U_12
_atom_site_aniso_U_13
_atom_site_aniso_U_23
S1 0.0220(3) 0.0289(3) 0.0241(3) 0.0055(2) 0.0119(2) -0.0008(2)
O1 0.0288(9) 0.0381(9) 0.0339(10) 0.0136(7) 0.0143(8) 0.0045(8)
O2 0.0310(9) 0.0369(9) 0.0238(9) 0.0034(7) 0.0139(7) -0.0061(7)
O3 0.0360(10) 0.0508(12) 0.0452(12) 0.0167(9) 0.0099(9) 0.0101(10)
N1 0.0223(9) 0.0203(9) 0.0189(9) -0.0011(7) 0.0099(8) -0.0027(7)
N2 0.0226(9) 0.0339(10) 0.0204(10) 0.0037(8) 0.0099(8) 0.0090(8)
N3 0.0221(10) 0.0343(11) 0.0283(12) 0.0009(9) 0.0119(9) 0.0002(9)
C1 0.0266(11) 0.0293(11) 0.0203(11) -0.0045(9) 0.0125(9) -0.0027(9)
C2 0.0235(11) 0.0227(10) 0.0236(11) -0.0061(9) 0.0131(9) -0.0055(9)
C3 0.0234(10) 0.0259(11) 0.0237(12) -0.0062(9) 0.0115(9) -0.0047(9)
C4 0.0258(11) 0.0299(12) 0.0283(13) -0.0035(10) 0.0088(10) -0.0022(10)
C5 0.0230(11) 0.0333(12) 0.0415(15) -0.0031(10) 0.0155(11) -0.0056(11)
C6 0.0302(12) 0.0310(12) 0.0409(15) -0.0044(10) 0.0236(12) -0.0030(11)
C7 0.0313(12) 0.0257(11) 0.0318(13) -0.0033(10) 0.0201(11) -0.0033(10)
C8 0.0378(14) 0.0435(14) 0.0380(15) 0.0015(12) 0.0276(13) 0.0073(12)
C9 0.0399(14) 0.0433(14) 0.0336(14) 0.0112(12) 0.0239(12) 0.0132(12)
C10 0.0352(13) 0.0294(12) 0.0313(13) 0.0011(10) 0.0187(11) 0.0038(10)
C11 0.0290(12) 0.0305(11) 0.0229(12) 0.0030(10) 0.0141(10) 0.0065(9)
C12 0.0333(12) 0.0255(11) 0.0243(12) 0.0089(10) 0.0158(10) 0.0044(9)
C13 0.0557(17) 0.0276(12) 0.0300(14) 0.0099(12) 0.0220(13) 0.0045(10)
C14 0.071(2) 0.0300(13) 0.0424(17) -0.0030(14) 0.0262(16) -0.0046(12)
C15 0.068(2) 0.0465(17) 0.0341(16) -0.0026(15) 0.0144(15) -0.0128(13)
C16 0.064(2) 0.0488(17) 0.0250(14) 0.0069(15) 0.0094(14) 0.0021(12)
C17 0.0504(16) 0.0290(12) 0.0283(13) 0.0059(12) 0.0132(12) 0.0062(10)
C18 0.0219(10) 0.0179(10) 0.0195(11) -0.0021(8) 0.0095(9) -0.0024(8)
C19 0.0193(10) 0.0249(11) 0.0171(11) 0.0006(8) 0.0056(9) 0.0003(8)
C20 0.0234(11) 0.0264(11) 0.0182(11) 0.0006(9) 0.0088(9) 0.0012(9)
C21 0.0207(10) 0.0217(10) 0.0215(11) 0.0011(8) 0.0090(9) -0.0030(8)
C22 0.0228(10) 0.0220(10) 0.0256(12) 0.0038(9) 0.0083(9) 0.0023(9)
C23 0.0265(11) 0.0246(11) 0.0204(11) 0.0040(9) 0.0095(9) 0.0048(9)
C24 0.071(2) 0.0537(19) 0.052(2) 0.0154(17) 0.0332(18) -0.0003(15)
C25 0.067(2) 0.071(2) 0.064(3) -0.0048(19) 0.027(2) -0.0164(19)

loop_
_atom_type_symbol
_atom_type_description
_atom_type_scat_dispersion_real
_atom_type_scat_dispersion_imag
_atom_type_scat_source
C C 0.0033 0.0016 'International Tables Vol C Tables 4.2.6.8 and 6.1.1.4'
H H 0.0000 0.0000 'International Tables Vol C Tables 4.2.6.8 and 6.1.1.4'
N N 0.0061 0.0033 'International Tables Vol C Tables 4.2.6.8 and 6.1.1.4'
O O 0.0106 0.0060 'International Tables Vol C Tables 4.2.6.8 and 6.1.1.4'
S S 0.1246 0.1234 'International Tables Vol C Tables 4.2.6.8 and 6.1.1.4'

loop_
_geom_angle_atom_site_label_1
_geom_angle_atom_site_label_2
_geom_angle_atom_site_label_3
_geom_angle
O1 S1 O2 119.27(10)
O1 S1 N3 106.86(11)
O2 S1 N3 106.42(11)
O1 S1 C21 107.25(10)
O2 S1 C21 107.81(10)
N3 S1 C21 108.93(10)
C24 O3 H3o 114(2)
C1 N1 N2 107.35(18)
C18 N2 N1 120.57(17)
C18 N2 C11 126.45(18)
N1 N2 C11 112.97(16)
S1 N3 H1n 111(2)
S1 N3 H2n 110.5(17)
H1n N3 H2n 121(3)
N1 C1 C2 124.7(2)
N1 C1 C10 114.3(2)
C2 C1 C10 120.91(19)
C3 C2 C7 120.3(2)
C3 C2 C1 121.89(19)
C7 C2 C1 117.8(2)
C4 C3 C2 120.6(2)
C4 C3 H3 119.7
C2 C3 H3 119.7
C3 C4 C5 119.6(2)
C3 C4 H4 120.2
C5 C4 H4 120.2
C6 C5 C4 120.1(2)
C6 C5 H5 120.0
C4 C5 H5 120.0
C5 C6 C7 121.5(2)
C5 C6 H6 119.3
C7 C6 H6 119.3
C6 C7 C2 117.9(2)
C6 C7 C8 120.8(2)
C2 C7 C8 121.4(2)
C7 C8 C9 113.95(19)
C7 C8 H8A 108.8
C9 C8 H8A 108.8
C7 C8 H8B 108.8
C9 C8 H8B 108.8
H8A C8 H8B 107.7
C10 C9 C8 109.0(2)
C10 C9 H9A 109.9
C8 C9 H9A 109.9
C10 C9 H9B 109.9
C8 C9 H9B 109.9
H9A C9 H9B 108.3
C9 C10 C1 108.90(19)
C9 C10 C11 121.0(2)
C1 C10 C11 101.19(17)
C9 C10 H10 108.4
C1 C10 H10 108.4
C11 C10 H10 108.4
N2 C11 C12 111.94(19)
N2 C11 C10 100.52(18)
C12 C11 C10 116.95(19)
N2 C11 H11 109.0
C12 C11 H11 109.0
C10 C11 H11 109.0
C17 C12 C13 118.7(2)
C17 C12 C11 119.3(2)
C13 C12 C11 121.9(2)
C14 C13 C12 120.9(2)
C14 C13 H13 119.5
C12 C13 H13 119.5
C13 C14 C15 120.5(3)
C13 C14 H14 119.8
C15 C14 H14 119.8
C14 C15 C16 119.4(3)
C14 C15 H15 120.3
C16 C15 H15 120.3
C17 C16 C15 120.1(3)
C17 C16 H16 119.9
C15 C16 H16 119.9
C16 C17 C12 120.4(3)
C16 C17 H17 119.8
C12 C17 H17 119.8
N2 C18 C23 120.35(19)
N2 C18 C19 120.88(19)
C23 C18 C19 118.76(19)
C20 C19 C18 120.3(2)
C20 C19 H19 119.9
C18 C19 H19 119.9
C19 C20 C21 120.4(2)
C19 C20 H20 119.8
C21 C20 H20 119.8
C22 C21 C20 119.90(19)
C22 C21 S1 120.66(17)
C20 C21 S1 119.44(16)
C21 C22 C23 120.0(2)
C21 C22 H22 120.0
C23 C22 H22 120.0
C22 C23 C18 120.6(2)
C22 C23 H23 119.7
C18 C23 H23 119.7
C25 C24 O3 113.2(3)
C25 C24 H24A 108.9
O3 C24 H24A 108.9
C25 C24 H24B 108.9
O3 C24 H24B 108.9
H24A C24 H24B 107.7
C24 C25 H25A 109.5
C24 C25 H25B 109.5
H25A C25 H25B 109.5
C24 C25 H25C 109.5
H25A C25 H25C 109.5
H25B C25 H25C 109.5

loop_
_geom_bond_atom_site_label_1
_geom_bond_atom_site_label_2
_geom_bond_distance
S1 O1 1.4345(17)
S1 O2 1.4414(17)
S1 N3 1.613(2)
S1 C21 1.759(2)
O3 C24 1.493(4)
O3 H3o 0.839(10)
N1 C1 1.285(3)
N1 N2 1.393(3)
N2 C18 1.370(3)
N2 C11 1.483(3)
N3 H1n 0.873(10)
N3 H2n 0.877(10)
C1 C2 1.459(3)
C1 C10 1.518(3)
C2 C3 1.396(3)
C2 C7 1.406(3)
C3 C4 1.373(3)
C3 H3 0.9500
C4 C5 1.397(3)
C4 H4 0.9500
C5 C6 1.375(4)
C5 H5 0.9500
C6 C7 1.398(3)
C6 H6 0.9500
C7 C8 1.512(3)
C8 C9 1.522(4)
C8 H8A 0.9900
C8 H8B 0.9900
C9 C10 1.515(3)
C9 H9A 0.9900
C9 H9B 0.9900
C10 C11 1.546(3)
C10 H10 1.0000
C11 C12 1.518(3)
C11 H11 1.0000
C12 C17 1.393(3)
C12 C13 1.389(3)
C13 C14 1.368(4)
C13 H13 0.9500
C14 C15 1.384(4)
C14 H14 0.9500
C15 C16 1.390(4)
C15 H15 0.9500
C16 C17 1.381(4)
C16 H16 0.9500
C17 H17 0.9500
C18 C23 1.398(3)
C18 C19 1.409(3)
C19 C20 1.375(3)
C19 H19 0.9500
C20 C21 1.398(3)
C20 H20 0.9500
C21 C22 1.384(3)
C22 C23 1.386(3)
C22 H22 0.9500
C23 H23 0.9500
C24 C25 1.457(5)
C24 H24A 0.9900
C24 H24B 0.9900
C25 H25A 0.9800
C25 H25B 0.9800
C25 H25C 0.9800

loop_
_geom_hbond_atom_site_label_D
_geom_hbond_atom_site_label_H
_geom_hbond_atom_site_label_A
_geom_hbond_site_symmetry_A
_geom_hbond_distance_DH
_geom_hbond_distance_HA
_geom_hbond_distance_DA
_geom_hbond_angle_DHA
O3 H3o O1 . 0.839(10) 2.038(11) 2.875(2) 175(3)
N3 H1n O3 2_656 0.873(10) 2.022(11) 2.894(3) 176(3)
N3 H2n O2 3_676 0.877(10) 2.160(13) 3.007(3) 163(2)

loop_
_geom_torsion_atom_site_label_1
_geom_torsion_atom_site_label_2
_geom_torsion_atom_site_label_3
_geom_torsion_atom_site_label_4
_geom_torsion
C1 N1 N2 C18 172.3(2)
C1 N1 N2 C11 -8.9(2)
N2 N1 C1 C2 177.9(2)
N2 N1 C1 C10 -4.5(3)
N1 C1 C2 C3 5.3(3)
C10 C1 C2 C3 -172.2(2)
N1 C1 C2 C7 -174.8(2)
C10 C1 C2 C7 7.8(3)
C7 C2 C3 C4 -1.3(3)
C1 C2 C3 C4 178.6(2)
C2 C3 C4 C5 -0.3(3)
C3 C4 C5 C6 0.8(4)
C4 C5 C6 C7 0.3(4)
C5 C6 C7 C2 -1.9(4)
C5 C6 C7 C8 178.5(2)
C3 C2 C7 C6 2.3(3)
C1 C2 C7 C6 -177.6(2)
C3 C2 C7 C8 -178.0(2)
C1 C2 C7 C8 2.1(3)
C6 C7 C8 C9 -159.6(2)
C2 C7 C8 C9 20.8(3)
C7 C8 C9 C10 -51.6(3)
C8 C9 C10 C1 58.8(3)
C8 C9 C10 C11 175.3(2)
N1 C1 C10 C9 143.4(2)
C2 C1 C10 C9 -38.9(3)
N1 C1 C10 C11 14.9(3)
C2 C1 C10 C11 -167.4(2)
C18 N2 C11 C12 71.2(3)
N1 N2 C11 C12 -107.5(2)
C18 N2 C11 C10 -163.9(2)
N1 N2 C11 C10 17.4(2)
C9 C10 C11 N2 -137.8(2)
C1 C10 C11 N2 -17.5(2)
C9 C10 C11 C12 -16.4(3)
C1 C10 C11 C12 103.9(2)
N2 C11 C12 C17 -153.5(2)
C10 C11 C12 C17 91.3(3)
N2 C11 C12 C13 27.2(3)
C10 C11 C12 C13 -88.0(3)
C17 C12 C13 C14 0.5(4)
C11 C12 C13 C14 179.8(2)
C12 C13 C14 C15 -1.0(4)
C13 C14 C15 C16 0.1(5)
C14 C15 C16 C17 1.3(5)
C15 C16 C17 C12 -1.8(5)
C13 C12 C17 C16 0.9(4)
C11 C12 C17 C16 -178.5(2)
N1 N2 C18 C23 -179.40(19)
C11 N2 C18 C23 2.0(3)
N1 N2 C18 C19 -0.6(3)
C11 N2 C18 C19 -179.3(2)
N2 C18 C19 C20 -177.0(2)
C23 C18 C19 C20 1.8(3)
C18 C19 C20 C21 -0.3(3)
C19 C20 C21 C22 -0.9(3)
C19 C20 C21 S1 179.81(17)
O1 S1 C21 C22 12.3(2)
O2 S1 C21 C22 141.86(18)
N3 S1 C21 C22 -103.05(19)
O1 S1 C21 C20 -168.51(17)
O2 S1 C21 C20 -38.9(2)
N3 S1 C21 C20 76.2(2)
C20 C21 C22 C23 0.7(3)
S1 C21 C22 C23 179.98(17)
C21 C22 C23 C18 0.7(3)
N2 C18 C23 C22 176.8(2)
C19 C18 C23 C22 -2.0(3)
